data_2233423
loop_
_publ_author_name
'Zhao, Bing'
'Li, Zhi-yu'
'Fan, Meng-jiao'
'Song, Bo'
'Deng, Qi-gang'

_publ_section_title
;
 1,2,4,5-Tetraphenyl-1<i>H</i>-imidazole
;
_journal_coeditor_code CV5236
_journal_issue 2
_journal_name_full 'Acta Crystallographica Section E'
_journal_page_first o542
_journal_paper_doi 10.1107/S1600536812003145
_journal_volume 68
_journal_year 2012
_chemical_formula_iupac 'C27 H20 N2'
_chemical_formula_moiety 'C27 H20 N2'
_chemical_formula_sum 'C27 H20 N2'
_chemical_formula_weight 372.45
_chemical_name_systematic
;
1,2,4,5-Tetraphenyl-1<i>H</i>-imidazole
;
_space_group_IT_number 2
_symmetry_cell_setting triclinic
_symmetry_space_group_name_Hall '-P 1'
_symmetry_space_group_name_H-M 'P -1'
_atom_sites_solution_hydrogens geom
_atom_sites_solution_primary direct
_atom_sites_solution_secondary difmap
_cell_angle_alpha 81.133(5)
_cell_angle_beta 82.922(6)
_cell_angle_gamma 84.085(6)
_cell_formula_units_Z 4
_cell_length_a 9.8169(15)
_cell_length_b 9.8846(15)
_cell_length_c 20.601(3)
_cell_measurement_reflns_used 6569
_cell_measurement_temperature 113(2)
_cell_measurement_theta_max 27.9
_cell_measurement_theta_min 2.0
_cell_volume 1952.9(5)
_computing_cell_refinement 'CrystalClear (Rigaku/MSC, 2005)'
_computing_data_collection 'CrystalClear (Rigaku/MSC, 2005)'
_computing_data_reduction 'CrystalClear (Rigaku/MSC, 2005)'
_computing_molecular_graphics 'SHELXTL (Sheldrick, 2008)'
_computing_publication_material 'SHELXL97 (Sheldrick, 2008)'
_computing_structure_refinement 'SHELXL97 (Sheldrick, 2008)'
_computing_structure_solution 'SHELXS97 (Sheldrick, 2008)'
_diffrn_ambient_temperature 113(2)
_diffrn_detector_area_resol_mean 14.22
_diffrn_measured_fraction_theta_full 0.994
_diffrn_measured_fraction_theta_max 0.994
_diffrn_measurement_device_type 'Rigaku Saturn CCD area-detector'
_diffrn_measurement_method '\f and \w scans'
_diffrn_radiation_monochromator multilayer
_diffrn_radiation_source 'rotating anode'
_diffrn_radiation_type 'Mo K\a'
_diffrn_radiation_wavelength 0.71073
_diffrn_reflns_av_R_equivalents 0.0365
_diffrn_reflns_av_sigmaI/netI 0.0532
_diffrn_reflns_limit_h_max 12
_diffrn_reflns_limit_h_min -12
_diffrn_reflns_limit_k_max 12
_diffrn_reflns_limit_k_min -12
_diffrn_reflns_limit_l_max 27
_diffrn_reflns_limit_l_min -27
_diffrn_reflns_number 25242
_diffrn_reflns_theta_full 27.88
_diffrn_reflns_theta_max 27.88
_diffrn_reflns_theta_min 2.01
_diffrn_standards_decay_% 0
_diffrn_standards_interval_count 0
_diffrn_standards_interval_time 0
_diffrn_standards_number 0
_exptl_absorpt_coefficient_mu 0.074
_exptl_absorpt_correction_T_max 0.9926
_exptl_absorpt_correction_T_min 0.9853
_exptl_absorpt_correction_type multi-scan
_exptl_absorpt_process_details '(CrystalClear; Rigaku/MSC, 2005)'
_exptl_crystal_colour colourless
_exptl_crystal_density_diffrn 1.267
_exptl_crystal_density_method 'not measured'
_exptl_crystal_description prism
_exptl_crystal_F_000 784
_exptl_crystal_size_max 0.20
_exptl_crystal_size_mid 0.18
_exptl_crystal_size_min 0.10
_refine_diff_density_max 0.181
_refine_diff_density_min -0.217
_refine_ls_extinction_method none
_refine_ls_goodness_of_fit_ref 0.980
_refine_ls_hydrogen_treatment constr
_refine_ls_matrix_type full
_refine_ls_number_parameters 525
_refine_ls_number_reflns 9251
_refine_ls_number_restraints 0
_refine_ls_restrained_S_all 0.980
_refine_ls_R_factor_all 0.0503
_refine_ls_R_factor_gt 0.0367
_refine_ls_shift/su_max 0.001
_refine_ls_shift/su_mean 0.000
_refine_ls_structure_factor_coef Fsqd
_refine_ls_weighting_details 'w=1/[\s^2^(Fo^2^)+(0.0436P)^2^] where P=(Fo^2^+2Fc^2^)/3'
_refine_ls_weighting_scheme calc
_refine_ls_wR_factor_gt 0.0851
_refine_ls_wR_factor_ref 0.0901
_reflns_number_gt 6476
_reflns_number_total 9251
_reflns_threshold_expression I>2\s(I)
_cod_data_source_file cv5236.cif
_cod_data_source_block I
_cod_database_code 2233423
_cod_database_fobs_code 2233423

loop_
_symmetry_equiv_pos_as_xyz
'x, y, z'
'-x, -y, -z'

loop_
_atom_site_type_symbol
_atom_site_label
_atom_site_fract_x
_atom_site_fract_y
_atom_site_fract_z
_atom_site_U_iso_or_equiv
_atom_site_adp_type
_atom_site_calc_flag
_atom_site_refinement_flags
_atom_site_occupancy
_atom_site_symmetry_multiplicity
_atom_site_disorder_assembly
_atom_site_disorder_group
N N1 0.80635(8) 1.15360(8) 0.43441(4) 0.02077(19) Uani d . 1 1 A .
N N2 0.75974(9) 0.95723(9) 0.49889(4) 0.0200(2) Uani d P 0.571(8) 1 A 1
C C8 0.82664(9) 0.92421(9) 0.43964(5) 0.0209(2) Uani d P 0.571(8) 1 A 1
C C8' 0.75974(9) 0.95723(9) 0.49889(4) 0.0200(2) Uani d P 0.429(8) 1 A 2
N N2' 0.82664(9) 0.92421(9) 0.43964(5) 0.0209(2) Uani d P 0.429(8) 1 A 2
N N3 0.29316(8) 0.79598(8) 0.00575(4) 0.02204(19) Uani d . 1 1 B .
N N4 0.46590(9) 0.70682(9) 0.06380(4) 0.0209(2) Uani d P 0.736(9) 1 B 1
C C35 0.52319(10) 0.74836(10) -0.00029(5) 0.0218(2) Uani d P 0.736(9) 1 B 1
C C35' 0.46590(9) 0.70682(9) 0.06380(4) 0.0209(2) Uani d P 0.264(9) 1 B 2
N N4' 0.52319(10) 0.74836(10) -0.00029(5) 0.0218(2) Uani d P 0.264(9) 1 B 2
C C1 0.90696(11) 1.20407(11) 0.29765(5) 0.0254(2) Uani d . 1 1 . .
H H1 0.8430 1.2712 0.3155 0.030 Uiso calc R 1 1 . .
C C2 0.98019(11) 1.23762(12) 0.23614(5) 0.0294(3) Uani d . 1 1 . .
H H2 0.9666 1.3273 0.2123 0.035 Uiso calc R 1 1 . .
C C3 1.07316(11) 1.14009(12) 0.20948(5) 0.0304(3) Uani d . 1 1 . .
H H3 1.1244 1.1632 0.1677 0.036 Uiso calc R 1 1 . .
C C4 1.09098(11) 1.00934(12) 0.24388(5) 0.0298(3) Uani d . 1 1 . .
H H4 1.1533 0.9420 0.2252 0.036 Uiso calc R 1 1 . .
C C5 1.01853(11) 0.97552(11) 0.30548(5) 0.0265(2) Uani d . 1 1 . .
H H5 1.0320 0.8852 0.3287 0.032 Uiso calc R 1 1 . .
C C6 0.92601(10) 1.07277(11) 0.33370(5) 0.0218(2) Uani d . 1 1 A .
C C7 0.85347(10) 1.04719(10) 0.40096(5) 0.0204(2) Uani d . 1 1 . .
C C9 0.84989(10) 0.78221(10) 0.42550(5) 0.0203(2) Uani d . 1 1 . .
C C10 0.97511(10) 0.70703(11) 0.43514(5) 0.0257(2) Uani d . 1 1 A .
H H10 1.0459 0.7479 0.4507 0.031 Uiso calc R 1 1 . .
C C11 0.99713(11) 0.57255(11) 0.42216(5) 0.0278(2) Uani d . 1 1 . .
H H11 1.0835 0.5219 0.4281 0.033 Uiso calc R 1 1 A .
C C12 0.89327(11) 0.51213(11) 0.40059(5) 0.0274(2) Uani d . 1 1 A .
H H12 0.9079 0.4198 0.3919 0.033 Uiso calc R 1 1 . .
C C13 0.76796(11) 0.58662(11) 0.39168(5) 0.0269(2) Uani d . 1 1 . .
H H13 0.6966 0.5447 0.3771 0.032 Uiso calc R 1 1 A .
C C14 0.74547(10) 0.72159(11) 0.40371(5) 0.0238(2) Uani d . 1 1 A .
H H14 0.6595 0.7723 0.3971 0.029 Uiso calc R 1 1 . .
C C15 0.71475(10) 0.85723(10) 0.55535(5) 0.0210(2) Uani d . 1 1 . .
C C16 0.57519(11) 0.84139(11) 0.57171(5) 0.0271(2) Uani d . 1 1 A .
H H16 0.5102 0.8869 0.5434 0.033 Uiso calc R 1 1 . .
C C17 0.53132(12) 0.75874(12) 0.62969(6) 0.0316(3) Uani d . 1 1 . .
H H17 0.4360 0.7476 0.6411 0.038 Uiso calc R 1 1 A .
C C18 0.62606(12) 0.69239(11) 0.67099(6) 0.0309(3) Uani d . 1 1 A .
H H18 0.5956 0.6381 0.7113 0.037 Uiso calc R 1 1 . .
C C19 0.76538(12) 0.70531(11) 0.65341(5) 0.0297(3) Uani d . 1 1 . .
H H19 0.8305 0.6579 0.6812 0.036 Uiso calc R 1 1 A .
C C20 0.81003(11) 0.78701(11) 0.59547(5) 0.0256(2) Uani d . 1 1 A .
H H20 0.9057 0.7949 0.5833 0.031 Uiso calc R 1 1 . .
C C21 0.74965(10) 1.09806(10) 0.49433(5) 0.0197(2) Uani d . 1 1 . .
C C22 0.69161(10) 1.18380(10) 0.54532(5) 0.0202(2) Uani d . 1 1 A .
C C23 0.67869(10) 1.13582(11) 0.61297(5) 0.0238(2) Uani d . 1 1 . .
H H23 0.7025 1.0416 0.6282 0.029 Uiso calc R 1 1 A .
C C24 0.63125(11) 1.22518(11) 0.65807(5) 0.0274(2) Uani d . 1 1 A .
H H24 0.6218 1.1914 0.7040 0.033 Uiso calc R 1 1 . .
C C25 0.59758(11) 1.36258(11) 0.63704(5) 0.0264(2) Uani d . 1 1 . .
H H25 0.5658 1.4232 0.6683 0.032 Uiso calc R 1 1 A .
C C26 0.61036(11) 1.41183(11) 0.56999(5) 0.0273(2) Uani d . 1 1 A .
H H26 0.5879 1.5065 0.5552 0.033 Uiso calc R 1 1 . .
C C27 0.65588(10) 1.32298(10) 0.52461(5) 0.0241(2) Uani d . 1 1 . .
H H27 0.6630 1.3570 0.4787 0.029 Uiso calc R 1 1 A .
C C28 0.28857(10) 0.91492(10) -0.12890(5) 0.0235(2) Uani d . 1 1 . .
H H28 0.2066 0.9158 -0.0991 0.028 Uiso calc R 1 1 . .
C C29 0.28205(11) 0.96577(11) -0.19530(5) 0.0259(2) Uani d . 1 1 . .
H H29 0.1959 0.9999 -0.2106 0.031 Uiso calc R 1 1 . .
C C30 0.40074(11) 0.96670(11) -0.23907(5) 0.0266(2) Uani d . 1 1 . .
H H30 0.3965 1.0010 -0.2845 0.032 Uiso calc R 1 1 . .
C C31 0.52586(11) 0.91717(11) -0.21611(5) 0.0267(2) Uani d . 1 1 . .
H H31 0.6078 0.9189 -0.2459 0.032 Uiso calc R 1 1 . .
C C32 0.53262(11) 0.86525(11) -0.15014(5) 0.0255(2) Uani d . 1 1 . .
H H32 0.6191 0.8310 -0.1352 0.031 Uiso calc R 1 1 . .
C C33 0.41349(10) 0.86257(10) -0.10519(5) 0.0207(2) Uani d . 1 1 B .
C C34 0.41416(10) 0.80371(10) -0.03502(5) 0.0207(2) Uani d . 1 1 . .
C C36 0.67340(10) 0.73485(10) -0.01793(5) 0.0220(2) Uani d . 1 1 . .
C C37 0.75036(11) 0.84435(11) -0.01528(5) 0.0274(2) Uani d . 1 1 B .
H H37 0.7060 0.9285 -0.0035 0.033 Uiso calc R 1 1 . .
C C38 0.89264(12) 0.82932(12) -0.03002(5) 0.0325(3) Uani d . 1 1 . .
H H38 0.9453 0.9040 -0.0284 0.039 Uiso calc R 1 1 B .
C C39 0.95823(11) 0.70780(13) -0.04689(5) 0.0337(3) Uani d . 1 1 B .
H H39 1.0557 0.6982 -0.0560 0.040 Uiso calc R 1 1 . .
C C40 0.88203(12) 0.59959(12) -0.05049(6) 0.0343(3) Uani d . 1 1 . .
H H40 0.9268 0.5161 -0.0629 0.041 Uiso calc R 1 1 B .
C C41 0.74000(11) 0.61332(11) -0.03586(6) 0.0293(3) Uani d . 1 1 B .
H H41 0.6878 0.5387 -0.0381 0.035 Uiso calc R 1 1 . .
C C42 0.54497(10) 0.64411(10) 0.11728(5) 0.0213(2) Uani d . 1 1 . .
C C43 0.58342(11) 0.50406(11) 0.12473(5) 0.0284(2) Uani d . 1 1 B .
H H43 0.5627 0.4502 0.0934 0.034 Uiso calc R 1 1 . .
C C44 0.65214(12) 0.44297(11) 0.17803(5) 0.0308(3) Uani d . 1 1 . .
H H44 0.6788 0.3471 0.1834 0.037 Uiso calc R 1 1 B .
C C45 0.68173(11) 0.52238(11) 0.22345(5) 0.0275(2) Uani d . 1 1 B .
H H45 0.7280 0.4806 0.2603 0.033 Uiso calc R 1 1 . .
C C46 0.64419(10) 0.66234(11) 0.21547(5) 0.0259(2) Uani d . 1 1 . .
H H46 0.6648 0.7162 0.2469 0.031 Uiso calc R 1 1 B .
C C47 0.57684(10) 0.72411(11) 0.16203(5) 0.0236(2) Uani d . 1 1 B .
H H47 0.5527 0.8204 0.1560 0.028 Uiso calc R 1 1 . .
C C48 0.32554(10) 0.73797(10) 0.06543(5) 0.0214(2) Uani d . 1 1 . .
C C49 0.21973(10) 0.71348(10) 0.12231(5) 0.0224(2) Uani d . 1 1 B .
C C50 0.24418(11) 0.64767(11) 0.18527(5) 0.0300(3) Uani d . 1 1 . .
H H50 0.3354 0.6141 0.1938 0.036 Uiso calc R 1 1 B .
C C51 0.13686(11) 0.63061(12) 0.23557(6) 0.0322(3) Uani d . 1 1 B .
H H51 0.1557 0.5873 0.2784 0.039 Uiso calc R 1 1 . .
C C52 0.00356(12) 0.67575(12) 0.22413(5) 0.0318(3) Uani d . 1 1 . .
H H52 -0.0697 0.6629 0.2586 0.038 Uiso calc R 1 1 B .
C C53 -0.02245(12) 0.74022(13) 0.16166(6) 0.0355(3) Uani d . 1 1 B .
H H53 -0.1142 0.7713 0.1531 0.043 Uiso calc R 1 1 . .
C C54 0.08427(11) 0.75956(12) 0.11180(5) 0.0304(3) Uani d . 1 1 . .
H H54 0.0649 0.8052 0.0695 0.037 Uiso calc R 1 1 B .

loop_
_atom_site_aniso_label
_atom_site_aniso_U_11
_atom_site_aniso_U_22
_atom_site_aniso_U_33
_atom_site_aniso_U_12
_atom_site_aniso_U_13
_atom_site_aniso_U_23
N1 0.0220(4) 0.0206(5) 0.0197(4) -0.0017(3) -0.0024(3) -0.0027(4)
N2 0.0189(5) 0.0193(5) 0.0218(5) -0.0015(4) -0.0022(4) -0.0030(4)
C8 0.0201(5) 0.0198(5) 0.0230(5) -0.0011(4) -0.0028(4) -0.0035(4)
C8' 0.0189(5) 0.0193(5) 0.0218(5) -0.0015(4) -0.0022(4) -0.0030(4)
N2' 0.0201(5) 0.0198(5) 0.0230(5) -0.0011(4) -0.0028(4) -0.0035(4)
N3 0.0240(5) 0.0212(5) 0.0203(4) 0.0004(4) -0.0027(4) -0.0024(4)
N4 0.0224(5) 0.0193(5) 0.0208(5) 0.0005(4) -0.0037(4) -0.0029(4)
C35 0.0237(5) 0.0201(5) 0.0218(5) 0.0006(4) -0.0037(4) -0.0042(4)
C35' 0.0224(5) 0.0193(5) 0.0208(5) 0.0005(4) -0.0037(4) -0.0029(4)
N4' 0.0237(5) 0.0201(5) 0.0218(5) 0.0006(4) -0.0037(4) -0.0042(4)
C1 0.0253(6) 0.0275(6) 0.0231(5) 0.0008(4) -0.0038(4) -0.0038(4)
C2 0.0293(6) 0.0335(6) 0.0239(6) -0.0019(5) -0.0049(5) 0.0016(5)
C3 0.0255(6) 0.0440(7) 0.0210(5) -0.0031(5) -0.0027(5) -0.0022(5)
C4 0.0241(6) 0.0383(7) 0.0270(6) 0.0024(5) -0.0013(5) -0.0093(5)
C5 0.0258(6) 0.0273(6) 0.0263(6) 0.0000(5) -0.0037(5) -0.0050(5)
C6 0.0206(5) 0.0252(6) 0.0208(5) -0.0030(4) -0.0046(4) -0.0049(4)
C7 0.0193(5) 0.0200(5) 0.0226(5) -0.0020(4) -0.0042(4) -0.0033(4)
C9 0.0222(5) 0.0200(5) 0.0177(5) -0.0023(4) -0.0003(4) -0.0007(4)
C10 0.0218(5) 0.0234(6) 0.0314(6) -0.0032(4) -0.0041(4) -0.0011(5)
C11 0.0253(6) 0.0245(6) 0.0307(6) 0.0034(5) -0.0011(5) -0.0001(5)
C12 0.0360(6) 0.0213(6) 0.0242(6) -0.0015(5) 0.0014(5) -0.0053(5)
C13 0.0292(6) 0.0292(6) 0.0243(6) -0.0068(5) -0.0033(5) -0.0072(5)
C14 0.0219(5) 0.0278(6) 0.0216(5) -0.0009(4) -0.0028(4) -0.0037(4)
C15 0.0228(5) 0.0190(5) 0.0225(5) -0.0023(4) -0.0013(4) -0.0072(4)
C16 0.0236(6) 0.0259(6) 0.0331(6) -0.0023(5) -0.0040(5) -0.0074(5)
C17 0.0268(6) 0.0316(6) 0.0370(7) -0.0084(5) 0.0050(5) -0.0098(5)
C18 0.0425(7) 0.0226(6) 0.0276(6) -0.0071(5) 0.0033(5) -0.0067(5)
C19 0.0367(7) 0.0235(6) 0.0297(6) -0.0001(5) -0.0087(5) -0.0045(5)
C20 0.0227(6) 0.0244(6) 0.0304(6) -0.0009(4) -0.0030(5) -0.0070(5)
C21 0.0179(5) 0.0193(5) 0.0222(5) -0.0014(4) -0.0044(4) -0.0026(4)
C22 0.0167(5) 0.0215(5) 0.0228(5) -0.0033(4) -0.0018(4) -0.0035(4)
C23 0.0271(6) 0.0211(5) 0.0229(5) -0.0028(4) -0.0044(4) -0.0006(4)
C24 0.0341(6) 0.0281(6) 0.0201(5) -0.0055(5) -0.0013(5) -0.0034(5)
C25 0.0269(6) 0.0259(6) 0.0274(6) -0.0030(5) 0.0016(5) -0.0100(5)
C26 0.0290(6) 0.0209(6) 0.0308(6) 0.0012(5) -0.0002(5) -0.0044(5)
C27 0.0264(6) 0.0220(6) 0.0223(5) -0.0003(4) -0.0004(4) -0.0011(4)
C28 0.0223(5) 0.0244(6) 0.0233(5) -0.0016(4) -0.0013(4) -0.0030(4)
C29 0.0275(6) 0.0246(6) 0.0264(6) -0.0010(4) -0.0078(5) -0.0029(5)
C30 0.0360(6) 0.0251(6) 0.0189(5) -0.0039(5) -0.0046(5) -0.0022(4)
C31 0.0279(6) 0.0285(6) 0.0231(5) -0.0027(5) 0.0025(4) -0.0055(5)
C32 0.0240(6) 0.0271(6) 0.0250(5) 0.0012(4) -0.0025(4) -0.0051(5)
C33 0.0244(5) 0.0178(5) 0.0204(5) -0.0014(4) -0.0031(4) -0.0043(4)
C34 0.0217(5) 0.0181(5) 0.0230(5) 0.0006(4) -0.0026(4) -0.0059(4)
C36 0.0246(5) 0.0236(6) 0.0177(5) 0.0001(4) -0.0053(4) -0.0014(4)
C37 0.0347(6) 0.0267(6) 0.0216(5) -0.0040(5) -0.0042(5) -0.0038(5)
C38 0.0334(6) 0.0393(7) 0.0262(6) -0.0141(5) -0.0060(5) 0.0003(5)
C39 0.0239(6) 0.0457(8) 0.0280(6) -0.0015(5) -0.0028(5) 0.0048(5)
C40 0.0301(6) 0.0326(7) 0.0372(7) 0.0057(5) -0.0022(5) -0.0025(5)
C41 0.0268(6) 0.0249(6) 0.0358(6) -0.0008(5) -0.0036(5) -0.0044(5)
C42 0.0197(5) 0.0227(5) 0.0209(5) -0.0005(4) -0.0021(4) -0.0026(4)
C43 0.0359(6) 0.0235(6) 0.0277(6) -0.0002(5) -0.0084(5) -0.0074(5)
C44 0.0383(7) 0.0215(6) 0.0320(6) 0.0037(5) -0.0088(5) -0.0021(5)
C45 0.0286(6) 0.0299(6) 0.0229(5) 0.0002(5) -0.0056(5) 0.0001(5)
C46 0.0269(6) 0.0293(6) 0.0227(5) -0.0033(5) -0.0032(4) -0.0071(5)
C47 0.0252(6) 0.0218(5) 0.0235(5) -0.0008(4) -0.0011(4) -0.0045(4)
C48 0.0227(5) 0.0193(5) 0.0223(5) 0.0008(4) -0.0045(4) -0.0041(4)
C49 0.0252(6) 0.0203(5) 0.0219(5) -0.0020(4) -0.0022(4) -0.0039(4)
C50 0.0262(6) 0.0331(6) 0.0279(6) -0.0009(5) -0.0035(5) 0.0039(5)
C51 0.0341(7) 0.0344(7) 0.0254(6) -0.0049(5) -0.0023(5) 0.0047(5)
C52 0.0291(6) 0.0372(7) 0.0268(6) -0.0048(5) 0.0035(5) -0.0016(5)
C53 0.0244(6) 0.0491(8) 0.0304(6) 0.0021(5) -0.0016(5) -0.0025(6)
C54 0.0279(6) 0.0396(7) 0.0221(5) 0.0022(5) -0.0041(5) -0.0015(5)

loop_
_atom_type_symbol
_atom_type_description
_atom_type_scat_dispersion_real
_atom_type_scat_dispersion_imag
_atom_type_scat_source
C C 0.0033 0.0016
; International Tables
Vol. C, Tables 4.2.6.8 and 6.1.1.4
;
H H 0.0000 0.0000
; International Tables
Vol. C, Tables 4.2.6.8 and 6.1.1.4
;
N N 0.0061 0.0033
; International Tables
Vol. C, Tables 4.2.6.8 and 6.1.1.4
;

loop_
_geom_angle_atom_site_label_1
_geom_angle_atom_site_label_2
_geom_angle_atom_site_label_3
_geom_angle
C21 N1 C7 106.53(8)
C21 N2 C8 107.05(8)
C21 N2 C15 128.13(8)
C8 N2 C15 124.78(8)
C7 C8 N2 106.16(8)
C7 C8 C9 131.46(9)
N2 C8 C9 122.27(8)
C48 N3 C34 106.87(8)
C48 N4 C35 107.27(8)
C48 N4 C42 128.57(9)
C35 N4 C42 124.16(8)
C34 C35 N4 105.81(9)
C34 C35 C36 133.24(9)
N4 C35 C36 120.88(9)
C2 C1 C6 120.93(10)
C2 C1 H1 119.5
C6 C1 H1 119.5
C3 C2 C1 119.96(11)
C3 C2 H2 120.0
C1 C2 H2 120.0
C4 C3 C2 119.75(10)
C4 C3 H3 120.1
C2 C3 H3 120.1
C3 C4 C5 120.50(10)
C3 C4 H4 119.7
C5 C4 H4 119.7
C4 C5 C6 120.68(10)
C4 C5 H5 119.7
C6 C5 H5 119.7
C5 C6 C1 118.16(10)
C5 C6 C7 123.56(10)
C1 C6 C7 118.18(9)
N1 C7 C8 110.23(9)
N1 C7 C6 120.35(9)
C8 C7 C6 129.38(9)
C10 C9 C14 119.85(10)
C10 C9 C8 120.13(9)
C14 C9 C8 120.02(9)
C11 C10 C9 120.27(10)
C11 C10 H10 119.9
C9 C10 H10 119.9
C12 C11 C10 119.91(10)
C12 C11 H11 120.0
C10 C11 H11 120.0
C11 C12 C13 119.79(10)
C11 C12 H12 120.1
C13 C12 H12 120.1
C12 C13 C14 120.75(10)
C12 C13 H13 119.6
C14 C13 H13 119.6
C13 C14 C9 119.42(10)
C13 C14 H14 120.3
C9 C14 H14 120.3
C20 C15 C16 120.19(10)
C20 C15 N2 119.91(9)
C16 C15 N2 119.68(9)
C17 C16 C15 119.61(10)
C17 C16 H16 120.2
C15 C16 H16 120.2
C18 C17 C16 120.21(10)
C18 C17 H17 119.9
C16 C17 H17 119.9
C17 C18 C19 119.88(11)
C17 C18 H18 120.1
C19 C18 H18 120.1
C20 C19 C18 120.24(11)
C20 C19 H19 119.9
C18 C19 H19 119.9
C19 C20 C15 119.79(10)
C19 C20 H20 120.1
C15 C20 H20 120.1
N1 C21 N2 110.03(8)
N1 C21 C22 121.72(9)
N2 C21 C22 128.22(9)
C23 C22 C27 118.47(9)
C23 C22 C21 123.71(9)
C27 C22 C21 117.69(9)
C24 C23 C22 120.21(10)
C24 C23 H23 119.9
C22 C23 H23 119.9
C25 C24 C23 120.77(10)
C25 C24 H24 119.6
C23 C24 H24 119.6
C24 C25 C26 119.67(10)
C24 C25 H25 120.2
C26 C25 H25 120.2
C27 C26 C25 119.92(10)
C27 C26 H26 120.0
C25 C26 H26 120.0
C26 C27 C22 120.95(10)
C26 C27 H27 119.5
C22 C27 H27 119.5
C29 C28 C33 121.15(10)
C29 C28 H28 119.4
C33 C28 H28 119.4
C30 C29 C28 120.08(10)
C30 C29 H29 120.0
C28 C29 H29 120.0
C29 C30 C31 119.47(10)
C29 C30 H30 120.3
C31 C30 H30 120.3
C32 C31 C30 120.62(10)
C32 C31 H31 119.7
C30 C31 H31 119.7
C31 C32 C33 120.72(10)
C31 C32 H32 119.6
C33 C32 H32 119.6
C28 C33 C32 117.94(10)
C28 C33 C34 119.13(9)
C32 C33 C34 122.91(9)
N3 C34 C35 109.90(9)
N3 C34 C33 120.32(9)
C35 C34 C33 129.77(9)
C41 C36 C37 119.41(10)
C41 C36 C35 120.82(9)
C37 C36 C35 119.76(9)
C38 C37 C36 119.42(10)
C38 C37 H37 120.3
C36 C37 H37 120.3
C39 C38 C37 120.87(10)
C39 C38 H38 119.6
C37 C38 H38 119.6
C38 C39 C40 119.88(11)
C38 C39 H39 120.1
C40 C39 H39 120.1
C39 C40 C41 119.78(11)
C39 C40 H40 120.1
C41 C40 H40 120.1
C36 C41 C40 120.64(10)
C36 C41 H41 119.7
C40 C41 H41 119.7
C47 C42 C43 120.60(10)
C47 C42 N4 119.48(9)
C43 C42 N4 119.88(9)
C44 C43 C42 119.79(9)
C44 C43 H43 120.1
C42 C43 H43 120.1
C45 C44 C43 119.65(10)
C45 C44 H44 120.2
C43 C44 H44 120.2
C46 C45 C44 120.33(10)
C46 C45 H45 119.8
C44 C45 H45 119.8
C47 C46 C45 120.29(10)
C47 C46 H46 119.9
C45 C46 H46 119.9
C46 C47 C42 119.33(10)
C46 C47 H47 120.3
C42 C47 H47 120.3
N3 C48 N4 110.15(9)
N3 C48 C49 121.94(9)
N4 C48 C49 127.91(9)
C54 C49 C50 117.67(10)
C54 C49 C48 116.86(9)
C50 C49 C48 125.47(10)
C51 C50 C49 120.81(10)
C51 C50 H50 119.6
C49 C50 H50 119.6
C52 C51 C50 120.71(11)
C52 C51 H51 119.6
C50 C51 H51 119.6
C51 C52 C53 119.11(10)
C51 C52 H52 120.4
C53 C52 H52 120.4
C54 C53 C52 120.37(11)
C54 C53 H53 119.8
C52 C53 H53 119.8
C53 C54 C49 121.32(10)
C53 C54 H54 119.3
C49 C54 H54 119.3

loop_
_geom_bond_atom_site_label_1
_geom_bond_atom_site_label_2
_geom_bond_distance
N1 C21 1.3490(12)
N1 C7 1.3563(13)
N2 C21 1.3748(13)
N2 C8 1.3815(12)
N2 C15 1.4607(13)
C8 C7 1.3775(13)
C8 C9 1.4666(13)
N3 C48 1.3353(12)
N3 C34 1.3694(13)
N4 C48 1.3779(13)
N4 C35 1.3875(12)
N4 C42 1.4498(13)
C35 C34 1.3800(13)
C35 C36 1.4719(14)
C1 C2 1.3883(14)
C1 C6 1.3992(14)
C1 H1 0.9500
C2 C3 1.3865(15)
C2 H2 0.9500
C3 C4 1.3802(15)
C3 H3 0.9500
C4 C5 1.3869(15)
C4 H4 0.9500
C5 C6 1.3962(14)
C5 H5 0.9500
C6 C7 1.4756(14)
C9 C10 1.3890(14)
C9 C14 1.3907(14)
C10 C11 1.3861(14)
C10 H10 0.9500
C11 C12 1.3830(15)
C11 H11 0.9500
C12 C13 1.3844(15)
C12 H12 0.9500
C13 C14 1.3848(14)
C13 H13 0.9500
C14 H14 0.9500
C15 C20 1.3856(14)
C15 C16 1.3890(14)
C16 C17 1.3872(15)
C16 H16 0.9500
C17 C18 1.3843(16)
C17 H17 0.9500
C18 C19 1.3848(15)
C18 H18 0.9500
C19 C20 1.3841(15)
C19 H19 0.9500
C20 H20 0.9500
C21 C22 1.4744(14)
C22 C23 1.3959(14)
C22 C27 1.3979(14)
C23 C24 1.3863(14)
C23 H23 0.9500
C24 C25 1.3794(15)
C24 H24 0.9500
C25 C26 1.3870(15)
C25 H25 0.9500
C26 C27 1.3836(14)
C26 H26 0.9500
C27 H27 0.9500
C28 C29 1.3895(14)
C28 C33 1.3961(14)
C28 H28 0.9500
C29 C30 1.3826(15)
C29 H29 0.9500
C30 C31 1.3857(15)
C30 H30 0.9500
C31 C32 1.3839(14)
C31 H31 0.9500
C32 C33 1.3993(14)
C32 H32 0.9500
C33 C34 1.4732(14)
C36 C41 1.3866(14)
C36 C37 1.3936(14)
C37 C38 1.3899(15)
C37 H37 0.9500
C38 C39 1.3756(16)
C38 H38 0.9500
C39 C40 1.3828(16)
C39 H39 0.9500
C40 C41 1.3868(15)
C40 H40 0.9500
C41 H41 0.9500
C42 C47 1.3856(14)
C42 C43 1.3869(14)
C43 C44 1.3854(15)
C43 H43 0.9500
C44 C45 1.3845(15)
C44 H44 0.9500
C45 C46 1.3844(15)
C45 H45 0.9500
C46 C47 1.3823(14)
C46 H46 0.9500
C47 H47 0.9500
C48 C49 1.4748(14)
C49 C54 1.3922(14)
C49 C50 1.3956(14)
C50 C51 1.3878(14)
C50 H50 0.9500
C51 C52 1.3749(15)
C51 H51 0.9500
C52 C53 1.3865(15)
C52 H52 0.9500
C53 C54 1.3801(15)
C53 H53 0.9500
C54 H54 0.9500

loop_
_geom_torsion_atom_site_label_1
_geom_torsion_atom_site_label_2
_geom_torsion_atom_site_label_3
_geom_torsion_atom_site_label_4
_geom_torsion
C21 N2 C8 C7 -0.59(11)
C15 N2 C8 C7 -178.50(9)
C21 N2 C8 C9 -177.05(8)
C15 N2 C8 C9 5.04(14)
C48 N4 C35 C34 0.15(10)
C42 N4 C35 C34 -179.23(8)
C48 N4 C35 C36 177.31(9)
C42 N4 C35 C36 -2.07(14)
C6 C1 C2 C3 0.37(16)
C1 C2 C3 C4 0.93(16)
C2 C3 C4 C5 -1.23(16)
C3 C4 C5 C6 0.23(16)
C4 C5 C6 C1 1.04(15)
C4 C5 C6 C7 -175.23(10)
C2 C1 C6 C5 -1.34(15)
C2 C1 C6 C7 175.14(9)
C21 N1 C7 C8 0.01(11)
C21 N1 C7 C6 -178.04(9)
N2 C8 C7 N1 0.36(11)
C9 C8 C7 N1 176.37(10)
N2 C8 C7 C6 178.19(10)
C9 C8 C7 C6 -5.80(18)
C5 C6 C7 N1 156.07(9)
C1 C6 C7 N1 -20.20(14)
C5 C6 C7 C8 -21.57(16)
C1 C6 C7 C8 162.16(10)
C7 C8 C9 C10 87.87(14)
N2 C8 C9 C10 -96.66(12)
C7 C8 C9 C14 -93.46(13)
N2 C8 C9 C14 82.00(12)
C14 C9 C10 C11 0.98(15)
C8 C9 C10 C11 179.65(9)
C9 C10 C11 C12 -1.08(16)
C10 C11 C12 C13 0.38(16)
C11 C12 C13 C14 0.43(16)
C12 C13 C14 C9 -0.53(15)
C10 C9 C14 C13 -0.17(15)
C8 C9 C14 C13 -178.84(9)
C21 N2 C15 C20 -100.75(12)
C8 N2 C15 C20 76.71(12)
C21 N2 C15 C16 73.93(13)
C8 N2 C15 C16 -108.61(11)
C20 C15 C16 C17 2.31(15)
N2 C15 C16 C17 -172.35(9)
C15 C16 C17 C18 -0.01(15)
C16 C17 C18 C19 -1.93(16)
C17 C18 C19 C20 1.59(16)
C18 C19 C20 C15 0.70(15)
C16 C15 C20 C19 -2.65(15)
N2 C15 C20 C19 172.00(9)
C7 N1 C21 N2 -0.39(11)
C7 N1 C21 C22 177.82(9)
C8 N2 C21 N1 0.62(11)
C15 N2 C21 N1 178.44(9)
C8 N2 C21 C22 -177.45(9)
C15 N2 C21 C22 0.37(16)
N1 C21 C22 C23 -155.58(10)
N2 C21 C22 C23 22.29(16)
N1 C21 C22 C27 20.22(14)
N2 C21 C22 C27 -161.91(10)
C27 C22 C23 C24 0.07(15)
C21 C22 C23 C24 175.83(9)
C22 C23 C24 C25 -0.69(16)
C23 C24 C25 C26 0.45(16)
C24 C25 C26 C27 0.41(16)
C25 C26 C27 C22 -1.04(16)
C23 C22 C27 C26 0.80(15)
C21 C22 C27 C26 -175.23(9)
C33 C28 C29 C30 -0.78(15)
C28 C29 C30 C31 -0.29(15)
C29 C30 C31 C32 0.90(16)
C30 C31 C32 C33 -0.46(16)
C29 C28 C33 C32 1.20(15)
C29 C28 C33 C34 -177.08(9)
C31 C32 C33 C28 -0.58(15)
C31 C32 C33 C34 177.62(9)
C48 N3 C34 C35 0.63(11)
C48 N3 C34 C33 179.57(8)
N4 C35 C34 N3 -0.48(11)
C36 C35 C34 N3 -177.14(10)
N4 C35 C34 C33 -179.29(9)
C36 C35 C34 C33 4.06(18)
C28 C33 C34 N3 2.37(14)
C32 C33 C34 N3 -175.81(9)
C28 C33 C34 C35 -178.93(10)
C32 C33 C34 C35 2.88(16)
C34 C35 C36 C41 -97.65(14)
N4 C35 C36 C41 86.10(12)
C34 C35 C36 C37 83.72(14)
N4 C35 C36 C37 -92.53(12)
C41 C36 C37 C38 -0.65(15)
C35 C36 C37 C38 178.00(9)
C36 C37 C38 C39 -0.25(16)
C37 C38 C39 C40 1.19(17)
C38 C39 C40 C41 -1.21(17)
C37 C36 C41 C40 0.62(16)
C35 C36 C41 C40 -178.02(10)
C39 C40 C41 C36 0.31(17)
C48 N4 C42 C47 -80.28(13)
C35 N4 C42 C47 98.96(11)
C48 N4 C42 C43 97.24(12)
C35 N4 C42 C43 -83.52(12)
C47 C42 C43 C44 1.16(16)
N4 C42 C43 C44 -176.33(9)
C42 C43 C44 C45 0.07(17)
C43 C44 C45 C46 -0.63(16)
C44 C45 C46 C47 -0.03(16)
C45 C46 C47 C42 1.24(15)
C43 C42 C47 C46 -1.81(15)
N4 C42 C47 C46 175.69(9)
C34 N3 C48 N4 -0.53(11)
C34 N3 C48 C49 179.85(9)
C35 N4 C48 N3 0.24(11)
C42 N4 C48 N3 179.58(9)
C35 N4 C48 C49 179.83(9)
C42 N4 C48 C49 -0.83(16)
N3 C48 C49 C54 -2.92(14)
N4 C48 C49 C54 177.54(10)
N3 C48 C49 C50 176.73(10)
N4 C48 C49 C50 -2.81(17)
C54 C49 C50 C51 -0.73(16)
C48 C49 C50 C51 179.62(10)
C49 C50 C51 C52 1.32(17)
C50 C51 C52 C53 -0.72(17)
C51 C52 C53 C54 -0.42(17)
C52 C53 C54 C49 1.01(17)
C50 C49 C54 C53 -0.42(16)
C48 C49 C54 C53 179.26(10)
